data_2200262
loop_
_publ_author_name
'J\'an Lokaj'
'Viktor Kettmann'
'Viktor Milata'
'Jarmila \<Stetinov\'a'
'Ognyan Petrov'

_publ_section_title
;
 Methyl (4-formyl-2-methoxycarbonylpyrrol-1-yl)acetate
;
_journal_issue 5
_journal_name_full 'Acta Crystallographica Section E'
_journal_page_first o404
_journal_page_last o405
_journal_paper_doi 10.1107/S1600536801005645
_journal_volume 57
_journal_year 2001
_chemical_formula_iupac 'C10 H11 N O5'
_chemical_formula_moiety 'C10 H11 N O5'
_chemical_formula_sum 'C10 H11 N O5'
_chemical_formula_weight 225.20
_chemical_melting_point 344
_chemical_name_systematic
;
Methyl (4-formyl-2-methoxycarbonyl-1-pyrrolyl)acetate
;
_space_group_IT_number 14
_symmetry_cell_setting monoclinic
_symmetry_space_group_name_Hall '-P 2ybc'
_symmetry_space_group_name_H-M 'P 1 21/c 1'
_cell_angle_alpha 90.00
_cell_angle_beta 90.31(3)
_cell_angle_gamma 90.00
_cell_formula_units_Z 4
_cell_length_a 5.1010(10)
_cell_length_b 20.098(4)
_cell_length_c 10.461(2)
_cell_measurement_reflns_used 15
_cell_measurement_temperature 293(2)
_cell_measurement_theta_max 18
_cell_measurement_theta_min 7
_cell_volume 1072.4(4)
_computing_cell_refinement 'Syntex Software '
_computing_data_collection 'Syntex Software (Syntex, 1973)'
_computing_data_reduction 'XP21 (Pavel\<c\'ik, 1987)'
_computing_molecular_graphics 'PLATON   (Spek, 1990) '
_computing_publication_material SHELXL97
_computing_structure_refinement 'SHELXL97 (Sheldrick, 1997)'
_computing_structure_solution 'SHELXS97 (Sheldrick, 1990)'
_diffrn_ambient_temperature 293(2)
_diffrn_measurement_device 'Syntex P2~1~'
_diffrn_measurement_method \q/2\q
_diffrn_radiation_monochromator graphite
_diffrn_radiation_source 'fine-focus sealed tube'
_diffrn_radiation_type MoK\a
_diffrn_radiation_wavelength .71073
_diffrn_reflns_av_R_equivalents .038
_diffrn_reflns_limit_h_max 6
_diffrn_reflns_limit_h_min 0
_diffrn_reflns_limit_k_max 26
_diffrn_reflns_limit_k_min 0
_diffrn_reflns_limit_l_max 13
_diffrn_reflns_limit_l_min -13
_diffrn_reflns_number 2623
_diffrn_reflns_theta_max 27.58
_diffrn_reflns_theta_min 2.03
_diffrn_standards_decay_% 2
_diffrn_standards_interval_count 98
_diffrn_standards_number 2
_exptl_absorpt_coefficient_mu .113
_exptl_absorpt_correction_type none
_exptl_crystal_colour 'light yellow'
_exptl_crystal_density_diffrn 1.395
_exptl_crystal_density_meas 1.390(10)
_exptl_crystal_density_method 'flotation in bromoform/methanol'
_exptl_crystal_description prism
_exptl_crystal_F_000 472
_exptl_crystal_size_max .35
_exptl_crystal_size_mid .28
_exptl_crystal_size_min .25
_refine_diff_density_max .133
_refine_diff_density_min -.178
_refine_ls_extinction_method none
_refine_ls_goodness_of_fit_ref 1.035
_refine_ls_hydrogen_treatment constr
_refine_ls_matrix_type full
_refine_ls_number_parameters 147
_refine_ls_number_reflns 2485
_refine_ls_number_restraints 0
_refine_ls_restrained_S_all 1.035
_refine_ls_R_factor_all .0920
_refine_ls_R_factor_gt .0581
_refine_ls_shift/su_max .002
_refine_ls_structure_factor_coef Fsqd
_refine_ls_weighting_details 'calc w = 1/[\s^2^(Fo^2^)+(0.0356P)^2^+0.4874P] where P = (Fo^2^+2Fc^2^)/3'
_refine_ls_weighting_scheme calc
_refine_ls_wR_factor_all .1184
_refine_ls_wR_factor_ref .1057
_reflns_number_gt 1469
_reflns_number_total 2485
_reflns_threshold_expression I>2\s(I)
_cod_data_source_file bt6023.cif
_cod_data_source_block I
_cod_original_sg_symbol_H-M 'P 21/c'
_cod_database_code 2200262
_cod_database_fobs_code 2200262

loop_
_symmetry_equiv_pos_as_xyz
'x, y, z'
'-x, y+1/2, -z+1/2'
'-x, -y, -z'
'x, -y-1/2, z-1/2'

loop_
_atom_site_label
_atom_site_fract_x
_atom_site_fract_y
_atom_site_fract_z
_atom_site_U_iso_or_equiv
_atom_site_adp_type
_atom_site_calc_flag
_atom_site_refinement_flags
_atom_site_occupancy
_atom_site_disorder_assembly
_atom_site_disorder_group
_atom_site_type_symbol
N1 .2943(3) .12052(8) .80735(14) .0450(4) Uani d . 1 . . N
C2 .1398(4) .16218(10) .74159(19) .0498(5) Uani d . 1 . . C
H2 .0092 .1888 .7765 .060 Uiso calc R 1 . . H
C3 .2043(4) .15949(10) .61475(19) .0477(5) Uani d . 1 . . C
C4 .4091(4) .11323(10) .60355(18) .0479(5) Uani d . 1 . . C
H4 .4922 .1007 .5284 .057 Uiso calc R 1 . . H
C5 .4638(4) .09007(10) .72282(19) .0448(5) Uani d . 1 . . C
C6 .2765(4) .11229(11) .94437(17) .0497(5) Uani d . 1 . . C
H6A .2953 .0655 .9655 .060 Uiso calc R 1 . . H
H6B .1049 .1267 .9727 .060 Uiso calc R 1 . . H
C7 .4831(4) .15139(10) 1.01312(18) .0460(5) Uani d . 1 . . C
O8 .6520(3) .18302(8) .96487(14) .0616(4) Uani d . 1 . . O
O9 .4461(3) .14596(9) 1.13692(13) .0720(5) Uani d . 1 . . O
C10 .6268(5) .18183(15) 1.2185(2) .0805(8) Uani d . 1 . . C
H10A .8034 .1704 1.1962 .121 Uiso calc R 1 . . H
H10B .5958 .1701 1.3061 .121 Uiso calc R 1 . . H
H10C .6012 .2288 1.2074 .121 Uiso calc R 1 . . H
C11 .0775(5) .19716(12) .5157(2) .0635(6) Uani d . 1 . . C
H11 -.0567 .2256 .5403 .076 Uiso calc R 1 . . H
O12 .1289(4) .19528(9) .40404(15) .0766(5) Uani d . 1 . . O
C13 .6579(4) .04184(10) .7639(2) .0520(5) Uani d . 1 . . C
O14 .7106(3) .02797(8) .87220(16) .0720(5) Uani d . 1 . . O
O15 .7758(3) .01473(8) .66302(16) .0695(5) Uani d . 1 . . O
C16 .9699(5) -.03517(12) .6895(3) .0785(8) Uani d . 1 . . C
H16A 1.0705 -.0224 .7633 .118 Uiso calc R 1 . . H
H16B 1.0841 -.0395 .6173 .118 Uiso calc R 1 . . H
H16C .8850 -.0770 .7055 .118 Uiso calc R 1 . . H

loop_
_atom_site_aniso_label
_atom_site_aniso_U_11
_atom_site_aniso_U_22
_atom_site_aniso_U_33
_atom_site_aniso_U_12
_atom_site_aniso_U_13
_atom_site_aniso_U_23
N1 .0446(9) .0509(10) .0394(9) -.0022(8) -.0019(7) -.0001(7)
C2 .0488(12) .0506(12) .0501(12) .0033(10) -.0034(9) -.0049(10)
C3 .0530(12) .0467(11) .0433(11) .0024(10) -.0056(9) -.0018(9)
C4 .0530(12) .0497(12) .0411(11) .0004(10) .0021(9) -.0012(9)
C5 .0442(11) .0437(11) .0464(11) -.0007(9) .0002(9) -.0031(9)
C6 .0500(12) .0583(13) .0407(10) -.0067(10) .0018(9) -.0002(10)
C7 .0465(11) .0538(12) .0378(11) .0054(10) .0012(9) .0002(9)
O8 .0600(9) .0771(11) .0477(8) -.0199(9) .0024(7) -.0042(8)
O9 .0738(11) .1043(14) .0378(8) -.0282(10) .0023(7) -.0020(8)
C10 .0829(18) .117(2) .0412(12) -.0255(17) -.0112(12) -.0085(14)
C11 .0726(16) .0617(15) .0562(15) .0090(12) -.0072(12) .0002(11)
O12 .0946(13) .0822(13) .0529(10) .0120(10) -.0073(9) .0122(9)
C13 .0526(12) .0434(11) .0601(14) -.0018(10) -.0019(11) .0037(10)
O14 .0794(12) .0724(11) .0640(10) .0169(9) -.0072(9) .0138(9)
O15 .0736(11) .0632(10) .0717(11) .0216(9) .0060(9) -.0035(8)
C16 .0670(16) .0527(14) .116(2) .0178(13) .0104(15) -.0018(15)

loop_
_atom_type_symbol
_atom_type_description
_atom_type_scat_dispersion_real
_atom_type_scat_dispersion_imag
_atom_type_scat_source
C C .0033 .0016 'International Tables Vol C Tables 4.2.6.8 and 6.1.1.4'
H H .0000 .0000 'International Tables Vol C Tables 4.2.6.8 and 6.1.1.4'
N N .0061 .0033 'International Tables Vol C Tables 4.2.6.8 and 6.1.1.4'
O O .0106 .0060 'International Tables Vol C Tables 4.2.6.8 and 6.1.1.4'

loop_
_geom_angle_atom_site_label_1
_geom_angle_atom_site_label_2
_geom_angle_atom_site_label_3
_geom_angle
_geom_angle_publ_flag
C2 N1 C5 108.48(16) yes
C2 N1 C6 122.77(17) yes
C5 N1 C6 128.75(17) yes
N1 C2 C3 109.23(19) yes
N1 C2 H2 125.4 ?
C3 C2 H2 125.4 ?
C2 C3 C4 106.84(18) yes
C2 C3 C11 124.7(2) yes
C4 C3 C11 128.47(19) yes
C5 C4 C3 107.42(18) yes
C5 C4 H4 126.3 ?
C3 C4 H4 126.3 ?
C4 C5 N1 108.03(17) yes
C4 C5 C13 129.62(19) yes
N1 C5 C13 122.35(18) yes
N1 C6 C7 111.62(16) ?
N1 C6 H6A 109.3 ?
C7 C6 H6A 109.3 ?
N1 C6 H6B 109.3 ?
C7 C6 H6B 109.3 ?
H6A C6 H6B 108.0 ?
O8 C7 O9 124.9(2) ?
O8 C7 C6 126.07(18) ?
O9 C7 C6 109.00(18) ?
C7 O9 C10 116.48(18) ?
O9 C10 H10A 109.5 ?
O9 C10 H10B 109.5 ?
H10A C10 H10B 109.5 ?
O9 C10 H10C 109.5 ?
H10A C10 H10C 109.5 ?
H10B C10 H10C 109.5 ?
O12 C11 C3 125.9(2) ?
O12 C11 H11 117.0 ?
C3 C11 H11 117.0 ?
O14 C13 O15 123.6(2) ?
O14 C13 C5 125.9(2) ?
O15 C13 C5 110.44(18) ?
C13 O15 C16 116.53(19) ?
O15 C16 H16A 109.5 ?
O15 C16 H16B 109.5 ?
H16A C16 H16B 109.5 ?
O15 C16 H16C 109.5 ?
H16A C16 H16C 109.5 ?
H16B C16 H16C 109.5 ?

loop_
_geom_bond_atom_site_label_1
_geom_bond_atom_site_label_2
_geom_bond_site_symmetry_2
_geom_bond_distance
_geom_bond_publ_flag
N1 C2 . 1.338(3) yes
N1 C5 . 1.383(2) yes
N1 C6 . 1.446(2) yes
C2 C3 . 1.370(3) yes
C2 H2 . .9300 ?
C3 C4 . 1.404(3) yes
C3 C11 . 1.434(3) yes
C4 C5 . 1.359(3) yes
C4 H4 . .9300 ?
C5 C13 . 1.449(3) yes
C6 C7 . 1.496(3) ?
C6 H6A . .9700 ?
C6 H6B . .9700 ?
C7 O8 . 1.186(2) ?
C7 O9 . 1.314(2) ?
O9 C10 . 1.446(3) ?
C10 H10A . .9600 ?
C10 H10B . .9600 ?
C10 H10C . .9600 ?
C11 O12 . 1.199(3) yes
C11 H11 . .9300 ?
C13 O14 . 1.196(3) yes
C13 O15 . 1.334(3) ?
O15 C16 . 1.435(3) ?
C16 H16A . .9600 ?
C16 H16B . .9600 ?
C16 H16C . .9600 ?

loop_
_geom_torsion_atom_site_label_1
_geom_torsion_atom_site_label_2
_geom_torsion_atom_site_label_3
_geom_torsion_atom_site_label_4
_geom_torsion
_geom_torsion_publ_flag
C5 N1 C2 C3 .2(2) ?
C6 N1 C2 C3 179.49(17) ?
N1 C2 C3 C4 .2(2) ?
N1 C2 C3 C11 179.4(2) ?
C2 C3 C4 C5 -.6(2) ?
C11 C3 C4 C5 -179.8(2) ?
C3 C4 C5 N1 .7(2) ?
C3 C4 C5 C13 -179.9(2) ?
C2 N1 C5 C4 -.6(2) ?
C6 N1 C5 C4 -179.83(18) ?
C2 N1 C5 C13 179.96(19) ?
C6 N1 C5 C13 .7(3) ?
C2 N1 C6 C7 -99.6(2) ?
C5 N1 C6 C7 79.5(3) yes
N1 C6 C7 O8 -3.7(3) yes
N1 C6 C7 O9 175.49(17) ?
O8 C7 O9 C10 .2(3) ?
C6 C7 O9 C10 -179.0(2) ?
C2 C3 C11 O12 -179.4(2) ?
C4 C3 C11 O12 -.4(4) yes
C4 C5 C13 O14 173.1(2) ?
N1 C5 C13 O14 -7.6(3) yes
C4 C5 C13 O15 -6.1(3) ?
N1 C5 C13 O15 173.20(18) ?
O14 C13 O15 C16 2.0(3) ?
C5 C13 O15 C16 -178.76(19) ?

loop_
_cod_related_entry_id
_cod_related_entry_database
_cod_related_entry_code
1 ChemSpider 21132912
